data_7235649
loop_
_publ_author_name
'Marquise, Nada'
'Bretel, Guillaume'
'Lassagne, Fr\'ed\'eric'
'Chevallier, Floris'
'Roisnel, Thierry'
'Dorcet, Vincent'
'Halauko, Yury S.'
'Ivashkevich, Oleg A.'
'Matulis, Vadim E.'
'Gros, Philippe C.'
'Mongin, Florence'

_publ_section_title
;
 Deproto-metallation using mixed lithium--zinc and lithium--copper bases
 and computed CH acidity of 2-substituted quinolines
;
_journal_issue 38
_journal_name_full 'RSC Adv.'
_journal_page_first 19602
_journal_paper_doi 10.1039/C4RA02583K
_journal_volume 4
_journal_year 2014
_chemical_compound_source 'synthesis as described'
_chemical_formula_moiety 'C13 H8 I N S'
_chemical_formula_sum 'C13 H8 I N S'
_chemical_formula_weight 337.16
_space_group_IT_number 14
_space_group_name_Hall '-P 2yn'
_space_group_name_H-M_alt 'P 1 21/n 1'
_symmetry_cell_setting monoclinic
_symmetry_Int_Tables_number 14
_symmetry_space_group_name_Hall '-P 2yn'
_symmetry_space_group_name_H-M 'P 1 21/n 1'
_atom_sites_solution_hydrogens geom
_atom_sites_solution_primary direct
_atom_sites_solution_secondary difmap
_audit_conform_dict_location ftp://ftp.iucr.org/pub/cif_core.dic
_audit_conform_dict_name cif_core.dic
_audit_conform_dict_version 2.4
_audit_creation_date 2012-09-21T17:29:12-00:00
_audit_creation_method 'WinGX routine CIF_UPDATE'
_cell_angle_alpha 90
_cell_angle_beta 94.1170(10)
_cell_angle_gamma 90
_cell_formula_units_Z 4
_cell_length_a 6.0678(2)
_cell_length_b 9.6385(3)
_cell_length_c 19.7538(5)
_cell_measurement_reflns_used 4789
_cell_measurement_temperature 150(2)
_cell_measurement_theta_max 27.44
_cell_measurement_theta_min 2.96
_cell_measurement_wavelength 0.71073
_cell_volume 1152.31(6)
_computing_cell_refinement 'Bruker APEX2 (Bruker, 2006)'
_computing_data_collection 'Bruker APEX2 (Bruker, 2006)'
_computing_data_reduction 'Bruker APEX2 (Bruker, 2006)'
_computing_molecular_graphics 'Ortep-3 for Windows (Farrugia, 1997)'
_computing_publication_material
;
           WinGX publication routines (Farrugia, 1999),
           CRYSCAL (T. Roisnel, local program)
;
_computing_structure_refinement 'SHELXL-97 (Sheldrick, 1997)'
_computing_structure_solution 'SIR97 (Altomare et al., 1999)'
_diffrn_ambient_temperature 150(2)
_diffrn_detector 'CCD plate'
_diffrn_measured_fraction_theta_full 0.997
_diffrn_measured_fraction_theta_max 0.997
_diffrn_measurement_device_type 'APEXII, Bruker-AXS'
_diffrn_measurement_method 'CCD rotation images, thin slices'
_diffrn_radiation_monochromator graphite
_diffrn_radiation_probe x-ray
_diffrn_radiation_type MoK\a
_diffrn_radiation_wavelength 0.71073
_diffrn_reflns_av_R_equivalents 0.0276
_diffrn_reflns_av_unetI/netI 0.0262
_diffrn_reflns_limit_h_max 7
_diffrn_reflns_limit_h_min -7
_diffrn_reflns_limit_k_max 12
_diffrn_reflns_limit_k_min -12
_diffrn_reflns_limit_l_max 17
_diffrn_reflns_limit_l_min -25
_diffrn_reflns_number 9566
_diffrn_reflns_theta_full 27.48
_diffrn_reflns_theta_max 27.48
_diffrn_reflns_theta_min 2.96
_exptl_absorpt_coefficient_mu 2.928
_exptl_absorpt_correction_T_max 0.683
_exptl_absorpt_correction_T_min 0.549
_exptl_absorpt_correction_type multi-scan
_exptl_absorpt_process_details
;
  [Sheldrick, G.M. (2002). SADABS Bruker AXS Inc., Madison, Wisconsin, USA]
;
_exptl_crystal_colour yellow
_exptl_crystal_density_diffrn 1.943
_exptl_crystal_density_method 'not measured'
_exptl_crystal_description prism
_exptl_crystal_F_000 648
_exptl_crystal_size_max 0.32
_exptl_crystal_size_mid 0.19
_exptl_crystal_size_min 0.13
_refine_diff_density_max 0.427
_refine_diff_density_min -0.378
_refine_diff_density_rms 0.075
_refine_ls_extinction_method none
_refine_ls_goodness_of_fit_ref 1.053
_refine_ls_hydrogen_treatment constr
_refine_ls_matrix_type full
_refine_ls_number_parameters 145
_refine_ls_number_reflns 2632
_refine_ls_number_restraints 0
_refine_ls_restrained_S_all 1.053
_refine_ls_R_factor_all 0.0239
_refine_ls_R_factor_gt 0.0207
_refine_ls_shift/su_max 0.003
_refine_ls_shift/su_mean 0
_refine_ls_structure_factor_coef Fsqd
_refine_ls_weighting_details 'calc w=1/[\s^2^(Fo^2^)+(0.0182P)^2^+0.4987P] where P=(Fo^2^+2Fc^2^)/3'
_refine_ls_weighting_scheme calc
_refine_ls_wR_factor_gt 0.0457
_refine_ls_wR_factor_ref 0.0469
_reflns_number_gt 2393
_reflns_number_total 2632
_reflns_threshold_expression >2sigma(I)
_cod_data_source_file c4ra02583k2.cif
_cod_data_source_block GB029B
_cod_original_sg_symbol_H-M 'P 21/n'
_cod_database_code 7235649

loop_
_symmetry_equiv_pos_as_xyz
'x, y, z'
'-x+1/2, y+1/2, -z+1/2'
'-x, -y, -z'
'x-1/2, -y-1/2, z-1/2'

loop_
_atom_site_label
_atom_site_type_symbol
_atom_site_fract_x
_atom_site_fract_y
_atom_site_fract_z
_atom_site_U_iso_or_equiv
_atom_site_adp_type
_atom_site_occupancy
_atom_site_symmetry_multiplicity
_atom_site_calc_flag
_atom_site_refinement_flags
N1 N -0.0699(3) 0.92549(18) 0.86238(9) 0.0199(4) Uani 1 1 d .
C2 C -0.0455(4) 1.0134(2) 0.80881(11) 0.0195(4) Uani 1 1 d .
C3 C -0.2207(4) 1.0256(2) 0.75849(12) 0.0245(5) Uani 1 1 d .
H3 H -0.3484 0.9692 0.7607 0.029 Uiso 1 1 calc R
C4 C -0.2083(4) 1.1187(2) 0.70600(11) 0.0262(5) Uani 1 1 d .
H4 H -0.329 1.1277 0.6729 0.031 Uiso 1 1 calc R
C5 C -0.0194(4) 1.2001(2) 0.70106(11) 0.0262(5) Uani 1 1 d .
H5 H -0.0132 1.2643 0.6648 0.031 Uiso 1 1 calc R
C6 C 0.1565(4) 1.1881(2) 0.74805(11) 0.0244(5) Uani 1 1 d .
H6 H 0.2847 1.2431 0.7438 0.029 Uiso 1 1 calc R
C7 C 0.1488(4) 1.0941(2) 0.80299(11) 0.0203(4) Uani 1 1 d .
C8 C 0.3229(4) 1.0761(2) 0.85333(11) 0.0233(5) Uani 1 1 d .
H8 H 0.4565 1.1266 0.8508 0.028 Uiso 1 1 calc R
C9 C 0.2999(4) 0.9863(2) 0.90547(11) 0.0226(5) Uani 1 1 d .
H9 H 0.4183 0.9717 0.9389 0.027 Uiso 1 1 calc R
C10 C 0.0961(4) 0.9145(2) 0.90938(11) 0.0196(4) Uani 1 1 d .
C11 C 0.0631(4) 0.8240(2) 0.96714(11) 0.0201(4) Uani 1 1 d .
C12 C 0.2031(4) 0.7949(2) 1.02242(11) 0.0254(5) Uani 1 1 d .
H12 H 0.3474 0.8331 1.0292 0.03 Uiso 1 1 calc R
C13 C 0.1128(4) 0.7022(2) 1.06877(11) 0.0261(5) Uani 1 1 d .
H13 H 0.1891 0.6717 1.1097 0.031 Uiso 1 1 calc R
C14 C -0.0947(4) 0.6624(2) 1.04787(11) 0.0216(5) Uani 1 1 d .
S1 S -0.18472(9) 0.73652(6) 0.97150(3) 0.02174(12) Uani 1 1 d .
I1 I -0.29207(3) 0.530387(15) 1.099683(7) 0.02612(6) Uani 1 1 d .

loop_
_atom_site_aniso_label
_atom_site_aniso_U_11
_atom_site_aniso_U_22
_atom_site_aniso_U_33
_atom_site_aniso_U_23
_atom_site_aniso_U_13
_atom_site_aniso_U_12
N1 0.0207(9) 0.0202(9) 0.0188(9) -0.0004(7) 0.0004(7) -0.0004(7)
C2 0.0235(11) 0.0172(10) 0.0180(11) -0.0027(8) 0.0026(9) 0.0022(8)
C3 0.0259(12) 0.0254(11) 0.0220(12) 0.0015(9) 0.0010(9) -0.0011(10)
C4 0.0279(12) 0.0301(12) 0.0203(11) 0.0002(10) -0.0014(9) 0.0047(10)
C5 0.0405(14) 0.0200(11) 0.0189(11) 0.0036(9) 0.0074(10) 0.0020(10)
C6 0.0287(12) 0.0198(11) 0.0253(12) -0.0020(9) 0.0060(10) -0.0029(9)
C7 0.0260(11) 0.0153(10) 0.0201(11) -0.0044(8) 0.0038(9) 0.0020(9)
C8 0.0236(11) 0.0213(10) 0.0249(12) -0.0042(9) 0.0022(9) -0.0035(9)
C9 0.0232(12) 0.0228(11) 0.0213(12) -0.0045(9) -0.0018(9) 0.0002(9)
C10 0.0230(11) 0.0174(10) 0.0181(10) -0.0039(8) 0.0005(9) -0.0001(9)
C11 0.0222(11) 0.0178(10) 0.0202(11) -0.0029(8) 0.0020(9) -0.0009(9)
C12 0.0237(12) 0.0254(12) 0.0265(12) 0.0013(10) -0.0023(9) -0.0039(9)
C13 0.0279(12) 0.0284(12) 0.0213(12) 0.0040(9) -0.0033(9) 0.0021(10)
C14 0.0279(12) 0.0184(10) 0.0187(11) 0.0019(8) 0.0028(9) 0.0011(9)
S1 0.0214(3) 0.0253(3) 0.0181(3) 0.0018(2) -0.0016(2) -0.0016(2)
I1 0.02956(10) 0.02420(9) 0.02484(9) 0.00375(6) 0.00353(6) -0.00139(6)

loop_
_atom_type_symbol
_atom_type_description
_atom_type_scat_dispersion_real
_atom_type_scat_dispersion_imag
_atom_type_scat_source
C C 0.0033 0.0016 'International Tables Vol C Tables 4.2.6.8 and 6.1.1.4'
H H 0 0 'International Tables Vol C Tables 4.2.6.8 and 6.1.1.4'
N N 0.0061 0.0033 'International Tables Vol C Tables 4.2.6.8 and 6.1.1.4'
S S 0.1246 0.1234 'International Tables Vol C Tables 4.2.6.8 and 6.1.1.4'
I I -0.4742 1.8119 'International Tables Vol C Tables 4.2.6.8 and 6.1.1.4'

loop_
_geom_angle_atom_site_label_1
_geom_angle_atom_site_label_2
_geom_angle_atom_site_label_3
_geom_angle
C10 N1 C2 118.12(19)
N1 C2 C3 118.6(2)
N1 C2 C7 122.4(2)
C3 C2 C7 119.0(2)
C4 C3 C2 120.4(2)
C4 C3 H3 119.8
C2 C3 H3 119.8
C3 C4 C5 120.5(2)
C3 C4 H4 119.8
C5 C4 H4 119.8
C6 C5 C4 120.6(2)
C6 C5 H5 119.7
C4 C5 H5 119.7
C5 C6 C7 120.4(2)
C5 C6 H6 119.8
C7 C6 H6 119.8
C8 C7 C6 123.7(2)
C8 C7 C2 117.3(2)
C6 C7 C2 119.0(2)
C9 C8 C7 120.0(2)
C9 C8 H8 120
C7 C8 H8 120
C8 C9 C10 119.1(2)
C8 C9 H9 120.4
C10 C9 H9 120.4
N1 C10 C9 122.9(2)
N1 C10 C11 117.06(19)
C9 C10 C11 120.06(19)
C12 C11 C10 129.4(2)
C12 C11 S1 110.69(16)
C10 C11 S1 119.87(16)
C11 C12 C13 113.5(2)
C11 C12 H12 123.2
C13 C12 H12 123.2
C14 C13 C12 112.1(2)
C14 C13 H13 123.9
C12 C13 H13 123.9
C13 C14 S1 112.30(17)
C13 C14 I1 125.67(16)
S1 C14 I1 122.02(12)
C14 S1 C11 91.36(11)

loop_
_geom_bond_atom_site_label_1
_geom_bond_atom_site_label_2
_geom_bond_distance
N1 C10 1.325(3)
N1 C2 1.372(3)
C2 C3 1.407(3)
C2 C7 1.423(3)
C3 C4 1.377(3)
C3 H3 0.95
C4 C5 1.398(3)
C4 H4 0.95
C5 C6 1.369(3)
C5 H5 0.95
C6 C7 1.417(3)
C6 H6 0.95
C7 C8 1.409(3)
C8 C9 1.360(3)
C8 H8 0.95
C9 C10 1.424(3)
C9 H9 0.95
C10 C11 1.461(3)
C11 C12 1.364(3)
C11 S1 1.731(2)
C12 C13 1.417(3)
C12 H12 0.95
C13 C14 1.352(3)
C13 H13 0.95
C14 S1 1.722(2)
C14 I1 2.068(2)

loop_
_geom_torsion_atom_site_label_1
_geom_torsion_atom_site_label_2
_geom_torsion_atom_site_label_3
_geom_torsion_atom_site_label_4
_geom_torsion
C10 N1 C2 C3 179.8(2)
C10 N1 C2 C7 -1.2(3)
N1 C2 C3 C4 176.2(2)
C7 C2 C3 C4 -2.9(3)
C2 C3 C4 C5 1.5(3)
C3 C4 C5 C6 0.3(3)
C4 C5 C6 C7 -0.8(3)
C5 C6 C7 C8 -179.9(2)
C5 C6 C7 C2 -0.5(3)
N1 C2 C7 C8 2.8(3)
C3 C2 C7 C8 -178.2(2)
N1 C2 C7 C6 -176.63(19)
C3 C2 C7 C6 2.3(3)
C6 C7 C8 C9 178.2(2)
C2 C7 C8 C9 -1.2(3)
C7 C8 C9 C10 -1.8(3)
C2 N1 C10 C9 -2.0(3)
C2 N1 C10 C11 177.85(18)
C8 C9 C10 N1 3.6(3)
C8 C9 C10 C11 -176.3(2)
N1 C10 C11 C12 -179.3(2)
C9 C10 C11 C12 0.6(3)
N1 C10 C11 S1 0.3(3)
C9 C10 C11 S1 -179.81(16)
C10 C11 C12 C13 179.6(2)
S1 C11 C12 C13 0.0(3)
C11 C12 C13 C14 0.0(3)
C12 C13 C14 S1 0.0(3)
C12 C13 C14 I1 -179.17(16)
C13 C14 S1 C11 -0.02(18)
I1 C14 S1 C11 179.18(13)
C12 C11 S1 C14 0.04(17)
C10 C11 S1 C14 -179.63(17)
